data_4330286
loop_
_publ_author_name
'Asamanjoy Bhunia'
'Michael T. Gamer'
'Liviu Ungur'
'Liviu F. Chibotaru'
'Annie K. Powell'
'Yanhua Lan'
'Peter W. Roesky'
'Fabian Menges'
'Christoph Riehn'
'Gereon Niedner-Schatteburg'

_publ_contact_author
;
      Prof. Dr. Peter W. Roesky
      Karlsruher Institut fuer Technologie (KIT)
      Institut fuer Anorganische Chemie
      Lehrstuhl fuer Anorganische Funktionsmaterialien
      Engesserstr. 15, Geb. 30.45
      76131 Karlsruhe 
      Bundesrepublik Deutschland
;
_publ_contact_author_email roesky@kit.edu
_publ_contact_author_fax '+49 721 6084854'
_publ_contact_author_phone '+49 721 6086117'
_publ_section_title
;
 From a Dy(III) Single Molecule Magnet (SMM) to a Ferromagnetic
 [Mn(II)Dy(III)Mn(II)] Trinuclear Complex
;
_journal_name_full 'Inorganic Chemistry'
_journal_page_first 9589
_journal_page_last 9597
_journal_paper_doi 10.1021/ic300065x
_journal_volume 51
_journal_year 2012
_chemical_formula_moiety 'C44 H50 N8 O12 Dy, C2 H22 N O12'
_chemical_formula_sum 'C46 H72 Dy N9 O24'
_chemical_formula_weight 1297.63
_chemical_name_systematic
;
 ?
;
_space_group_IT_number 2
_symmetry_cell_setting triclinic
_symmetry_space_group_name_Hall '-P 1'
_symmetry_space_group_name_H-M 'P -1'
_atom_sites_solution_hydrogens geom
_atom_sites_solution_primary direct
_atom_sites_solution_secondary difmap
_audit_creation_method SHELXL-97
_cell_angle_alpha 74.850(2)
_cell_angle_beta 66.944(2)
_cell_angle_gamma 71.621(2)
_cell_formula_units_Z 2
_cell_length_a 12.9580(3)
_cell_length_b 15.2000(4)
_cell_length_c 16.4680(4)
_cell_measurement_temperature 173(2)
_cell_volume 2796.72(13)
_computing_cell_refinement 'STOE X-AREA, PLATON (A.L.Spek, 2005)'
_computing_data_collection 'STOE X-AREA'
_computing_data_reduction 'STOE X-RED, PLATON (A.L.Spek, 2005)'
_computing_molecular_graphics 'Diamond 2.1e/3'
_computing_publication_material 'X-STEP32, Microsoft Word'
_computing_structure_refinement 'SHELXL-97 (Sheldrick, 1997)'
_computing_structure_solution 'SHELXS-97 (Sheldrick, 1997)'
_diffrn_ambient_temperature 173(2)
_diffrn_measured_fraction_theta_full 0.990
_diffrn_measured_fraction_theta_max 0.990
_diffrn_measurement_device_type 'STOE IPDS 2'
_diffrn_measurement_method 'rotation method'
_diffrn_radiation_monochromator graphite
_diffrn_radiation_source 'fine-focus sealed tube'
_diffrn_radiation_type MoK\a
_diffrn_radiation_wavelength 0.71073
_diffrn_reflns_av_R_equivalents 0.0979
_diffrn_reflns_av_sigmaI/netI 0.0694
_diffrn_reflns_limit_h_max 16
_diffrn_reflns_limit_h_min -16
_diffrn_reflns_limit_k_max 19
_diffrn_reflns_limit_k_min -19
_diffrn_reflns_limit_l_max 20
_diffrn_reflns_limit_l_min -21
_diffrn_reflns_number 30623
_diffrn_reflns_theta_full 27.50
_diffrn_reflns_theta_max 27.50
_diffrn_reflns_theta_min 1.76
_exptl_absorpt_coefficient_mu 1.425
_exptl_absorpt_correction_T_max 0.7037
_exptl_absorpt_correction_T_min 0.4807
_exptl_absorpt_correction_type integration
_exptl_absorpt_process_details 'STOE X-RED & X-SHAPE'
_exptl_crystal_colour yellow
_exptl_crystal_density_diffrn 1.541
_exptl_crystal_description prism
_exptl_crystal_F_000 1338
_exptl_crystal_size_max 0.644
_exptl_crystal_size_mid 0.418
_exptl_crystal_size_min 0.270
_refine_diff_density_max 2.351
_refine_diff_density_min -2.773
_refine_diff_density_rms 0.128
_refine_ls_extinction_method none
_refine_ls_goodness_of_fit_ref 1.063
_refine_ls_hydrogen_treatment constr
_refine_ls_matrix_type full
_refine_ls_number_parameters 721
_refine_ls_number_reflns 12726
_refine_ls_number_restraints 1
_refine_ls_restrained_S_all 1.066
_refine_ls_R_factor_all 0.0449
_refine_ls_R_factor_gt 0.0429
_refine_ls_shift/su_max 0.010
_refine_ls_shift/su_mean 0.000
_refine_ls_structure_factor_coef Fsqd
_refine_ls_weighting_details 'calc w=1/[\s^2^(Fo^2^)+(0.0695P)^2^+1.6005P] where P=(Fo^2^+2Fc^2^)/3'
_refine_ls_weighting_scheme calc
_refine_ls_wR_factor_gt 0.1185
_refine_ls_wR_factor_ref 0.1199
_reflns_number_gt 11999
_reflns_number_total 12726
_reflns_threshold_expression >2sigma(I)
_cod_data_source_file ic300065x_si_002_1.cif
_cod_data_source_block 1
_cod_original_cell_volume 2796.72(12)
_cod_database_code 4330286

loop_
_symmetry_equiv_pos_as_xyz
'x, y, z'
'-x, -y, -z'

loop_
_atom_site_label
_atom_site_type_symbol
_atom_site_fract_x
_atom_site_fract_y
_atom_site_fract_z
_atom_site_U_iso_or_equiv
_atom_site_adp_type
_atom_site_occupancy
_atom_site_symmetry_multiplicity
_atom_site_calc_flag
_atom_site_refinement_flags
C1 C 0.7577(3) 0.1406(2) 0.7138(2) 0.0264(6) Uani 1 1 d .
C2 C 0.7433(3) 0.1048(2) 0.8102(2) 0.0271(6) Uani 1 1 d .
C3 C 0.8412(3) 0.0549(3) 0.8325(2) 0.0342(7) Uani 1 1 d .
H3 H 0.9137 0.0451 0.7857 0.041 Uiso 1 1 calc R
C4 C 0.8380(3) 0.0184(3) 0.9206(3) 0.0394(8) Uani 1 1 d .
H4 H 0.9069 -0.0152 0.9332 0.047 Uiso 1 1 calc R
C5 C 0.7341(4) 0.0319(3) 0.9880(3) 0.0383(8) Uani 1 1 d .
H5 H 0.7312 0.0088 1.0482 0.046 Uiso 1 1 calc R
C6 C 0.6309(3) 0.0797(2) 0.9699(2) 0.0292(6) Uani 1 1 d .
C7 C 0.6328(3) 0.1182(2) 0.8794(2) 0.0249(6) Uani 1 1 d .
C8 C 0.5258(3) 0.0874(2) 1.0431(2) 0.0314(7) Uani 1 1 d .
H8 H 0.5304 0.0616 1.1011 0.038 Uiso 1 1 calc R
C9 C 0.3181(3) 0.1354(3) 1.1156(2) 0.0374(8) Uani 1 1 d .
H33A H 0.3325 0.0878 1.1664 0.045 Uiso 1 1 calc R
H33B H 0.2561 0.1231 1.1024 0.045 Uiso 1 1 calc R
C10 C 0.2791(4) 0.2328(3) 1.1412(2) 0.0392(8) Uani 1 1 d .
H34A H 0.2200 0.2320 1.2016 0.047 Uiso 1 1 calc R
H34B H 0.3459 0.2492 1.1437 0.047 Uiso 1 1 calc R
C11 C 0.1081(3) 0.3108(3) 1.1018(3) 0.0428(9) Uani 1 1 d .
H35A H 0.0625 0.3526 1.1473 0.051 Uiso 1 1 calc R
H35B H 0.0938 0.2475 1.1286 0.051 Uiso 1 1 calc R
C12 C 0.0680(4) 0.3471(3) 1.0222(3) 0.0475(10) Uani 1 1 d .
H36A H -0.0164 0.3542 1.0417 0.057 Uiso 1 1 calc R
H36B H 0.0843 0.4095 0.9937 0.057 Uiso 1 1 calc R
C13 C 0.0807(3) 0.2304(3) 0.9380(3) 0.0372(8) Uani 1 1 d .
H16 H -0.0003 0.2369 0.9660 0.045 Uiso 1 1 calc R
C14 C 0.1425(3) 0.1653(2) 0.8773(2) 0.0319(7) Uani 1 1 d .
C15 C 0.0820(3) 0.1136(3) 0.8610(3) 0.0437(9) Uani 1 1 d .
H13 H 0.0007 0.1243 0.8895 0.052 Uiso 1 1 calc R
C16 C 0.1373(3) 0.0483(3) 0.8050(3) 0.0470(10) Uani 1 1 d .
H14 H 0.0949 0.0144 0.7942 0.056 Uiso 1 1 calc R
C17 C 0.2585(3) 0.0318(3) 0.7634(3) 0.0365(7) Uani 1 1 d .
H15 H 0.2972 -0.0153 0.7261 0.044 Uiso 1 1 calc R
C18 C 0.3224(3) 0.0820(2) 0.7754(2) 0.0273(6) Uani 1 1 d .
C19 C 0.2667(3) 0.1511(2) 0.8334(2) 0.0252(6) Uani 1 1 d .
C20 C 0.4506(3) 0.0605(2) 0.7276(2) 0.0269(6) Uani 1 1 d .
C21 C 0.2468(4) 0.3971(3) 1.0790(4) 0.0538(11) Uani 1 1 d .
H37A H 0.2305 0.4034 1.1415 0.065 Uiso 1 1 calc R
H37B H 0.1907 0.4480 1.0558 0.065 Uiso 1 1 calc R
C22 C 0.3683(5) 0.4079(4) 1.0231(4) 0.0636(14) Uani 1 1 d .
H38A H 0.3948 0.4388 1.0548 0.076 Uiso 1 1 calc R
H38B H 0.4211 0.3451 1.0157 0.076 Uiso 1 1 calc R
C23 C 0.6031(3) 0.4203(2) 0.7645(2) 0.0316(7) Uani 1 1 d .
C24 C 0.6671(3) 0.4351(2) 0.6662(2) 0.0295(6) Uani 1 1 d .
C25 C 0.7583(3) 0.4778(3) 0.6349(3) 0.0363(7) Uani 1 1 d .
H19 H 0.7799 0.4941 0.6770 0.044 Uiso 1 1 calc R
C26 C 0.8199(3) 0.4981(3) 0.5440(3) 0.0428(9) Uani 1 1 d .
H20 H 0.8845 0.5246 0.5248 0.051 Uiso 1 1 calc R
C27 C 0.7857(3) 0.4791(3) 0.4830(3) 0.0390(8) Uani 1 1 d .
H21 H 0.8261 0.4936 0.4210 0.047 Uiso 1 1 calc R
C28 C 0.6909(3) 0.4380(2) 0.5112(2) 0.0294(6) Uani 1 1 d .
C29 C 0.6317(3) 0.4115(2) 0.6041(2) 0.0256(6) Uani 1 1 d .
C30 C 0.6536(3) 0.4268(2) 0.4440(2) 0.0308(6) Uani 1 1 d .
H24 H 0.6944 0.4478 0.3834 0.037 Uiso 1 1 calc R
C31 C 0.5392(3) 0.3756(2) 0.3869(2) 0.0337(7) Uani 1 1 d .
H39A H 0.5588 0.4248 0.3344 0.040 Uiso 1 1 calc R
H39B H 0.4550 0.3812 0.4070 0.040 Uiso 1 1 calc R
C32 C 0.6042(3) 0.2790(2) 0.3599(2) 0.0325(7) Uani 1 1 d .
H40A H 0.5897 0.2737 0.3069 0.039 Uiso 1 1 calc R
H40B H 0.6883 0.2719 0.3434 0.039 Uiso 1 1 calc R
C33 C 0.4788(3) 0.1709(3) 0.4239(2) 0.0346(7) Uani 1 1 d .
H41A H 0.5167 0.1221 0.3848 0.042 Uiso 1 1 calc R
H41B H 0.4312 0.2239 0.3945 0.042 Uiso 1 1 calc R
C34 C 0.4003(3) 0.1307(3) 0.5133(2) 0.0350(7) Uani 1 1 d .
H42A H 0.3422 0.1093 0.5034 0.042 Uiso 1 1 calc R
H42B H 0.4468 0.0758 0.5418 0.042 Uiso 1 1 calc R
C35 C 0.2318(3) 0.2366(3) 0.5996(2) 0.0326(7) Uani 1 1 d .
H32 H 0.1853 0.2163 0.5792 0.039 Uiso 1 1 calc R
C36 C 0.1768(3) 0.3041(2) 0.6584(2) 0.0326(7) Uani 1 1 d .
C37 C 0.0552(3) 0.3374(3) 0.6831(3) 0.0436(9) Uani 1 1 d .
H29 H 0.0137 0.3145 0.6600 0.052 Uiso 1 1 calc R
C38 C -0.0034(3) 0.4025(3) 0.7401(3) 0.0488(10) Uani 1 1 d .
H28 H -0.0848 0.4255 0.7556 0.059 Uiso 1 1 calc R
C39 C 0.0578(3) 0.4341(3) 0.7745(3) 0.0412(8) Uani 1 1 d .
H27 H 0.0165 0.4789 0.8140 0.049 Uiso 1 1 calc R
C40 C 0.1773(3) 0.4034(2) 0.7540(2) 0.0308(7) Uani 1 1 d .
C41 C 0.2412(3) 0.3368(2) 0.6934(2) 0.0279(6) Uani 1 1 d .
C42 C 0.2321(3) 0.4399(2) 0.7989(2) 0.0343(7) Uani 1 1 d .
C43 C 0.6646(3) 0.1274(2) 0.4458(3) 0.0348(7) Uani 1 1 d .
H43A H 0.7190 0.1106 0.3871 0.042 Uiso 1 1 calc R
H43B H 0.6364 0.0713 0.4827 0.042 Uiso 1 1 calc R
C44 C 0.7257(3) 0.1578(2) 0.4914(2) 0.0345(7) Uani 1 1 d .
H44A H 0.7564 0.2123 0.4529 0.041 Uiso 1 1 calc R
H44B H 0.6696 0.1781 0.5484 0.041 Uiso 1 1 calc R
C45 C 0.3015(16) -0.3492(9) 1.0397(8) 0.222(10) Uani 1 1 d D
H45A H 0.3236 -0.4077 1.0792 0.267 Uiso 1 1 calc R
H45B H 0.3728 -0.3336 0.9937 0.267 Uiso 1 1 calc R
C46 C 0.2412(13) -0.2788(6) 1.0875(9) 0.158(6) Uani 1 1 d D
H46A H 0.2886 -0.2689 1.1167 0.236 Uiso 1 1 calc R
H46B H 0.1710 -0.2951 1.1329 0.236 Uiso 1 1 calc R
H46C H 0.2201 -0.2213 1.0477 0.236 Uiso 1 1 calc R
N1 N 0.4235(3) 0.1269(2) 1.03729(19) 0.0312(6) Uani 1 1 d .
N2 N 0.2308(3) 0.3055(2) 1.0779(2) 0.0370(6) Uani 1 1 d .
N3 N 0.1283(3) 0.2811(2) 0.9571(2) 0.0370(6) Uani 1 1 d .
N4 N 0.3737(4) 0.4643(3) 0.9339(3) 0.0576(10) Uani 1 1 d .
H4A H 0.4475 0.4695 0.9021 0.086 Uiso 1 1 calc R
H4B H 0.3262 0.5226 0.9405 0.086 Uiso 1 1 calc R
H4C H 0.3506 0.4355 0.9042 0.086 Uiso 1 1 calc R
N5 N 0.5689(3) 0.3902(2) 0.45933(19) 0.0301(6) Uani 1 1 d .
N6 N 0.5673(3) 0.20375(19) 0.43359(19) 0.0299(6) Uani 1 1 d .
N7 N 0.3418(3) 0.2015(2) 0.57251(19) 0.0305(6) Uani 1 1 d .
N8 N 0.8225(3) 0.0810(2) 0.5099(2) 0.0375(7) Uani 1 1 d .
H8A H 0.8572 0.1018 0.5372 0.056 Uiso 1 1 calc R
H8B H 0.8750 0.0629 0.4575 0.056 Uiso 1 1 calc R
H8C H 0.7944 0.0312 0.5462 0.056 Uiso 1 1 calc R
N9 N 0.1196(3) 0.2979(2) 0.3621(2) 0.0447(8) Uani 1 1 d .
O1 O 0.67818(19) 0.20014(16) 0.69072(15) 0.0289(5) Uani 1 1 d .
O2 O 0.8546(2) 0.10765(19) 0.65695(17) 0.0355(5) Uani 1 1 d .
O3 O 0.53540(19) 0.16062(17) 0.86615(15) 0.0288(5) Uani 1 1 d .
O4 O 0.5022(2) 0.12605(17) 0.69892(17) 0.0305(5) Uani 1 1 d .
O5 O 0.5002(2) -0.02321(18) 0.7169(2) 0.0474(7) Uani 1 1 d .
O6 O 0.32299(19) 0.19690(16) 0.84995(15) 0.0278(4) Uani 1 1 d .
O7 O 0.5550(2) 0.35225(18) 0.79913(16) 0.0314(5) Uani 1 1 d .
O8 O 0.5961(3) 0.4784(2) 0.8101(2) 0.0499(7) Uani 1 1 d .
O9 O 0.5452(2) 0.37360(16) 0.62771(15) 0.0272(4) Uani 1 1 d .
O10 O 0.3247(2) 0.38920(17) 0.81337(17) 0.0332(5) Uani 1 1 d .
O11 O 0.1839(3) 0.5186(2) 0.8229(3) 0.0626(10) Uani 1 1 d .
O12 O 0.3530(2) 0.30770(16) 0.66804(15) 0.0287(5) Uani 1 1 d .
O13 O 0.2127(3) 0.2671(2) 0.3788(3) 0.0547(8) Uani 1 1 d .
O14 O 0.0490(3) 0.2478(3) 0.3889(3) 0.0635(9) Uani 1 1 d .
O15 O 0.0999(4) 0.3763(2) 0.3174(3) 0.0736(11) Uani 1 1 d .
O16 O 0.2181(5) -0.3636(3) 0.9913(4) 0.0872(14) Uani 1 1 d .
O17 O 0.1277(3) 0.6700(2) 0.6995(2) 0.0555(8) Uani 1 1 d .
O18 O 0.5973(3) 0.6638(2) 0.7593(3) 0.0555(8) Uani 1 1 d .
O19 O 1.0810(3) 0.1263(3) 0.5553(2) 0.0626(9) Uani 1 1 d .
O20 O 0.9689(3) -0.0725(2) 0.6472(2) 0.0478(7) Uani 1 1 d .
O21 O 0.7314(3) -0.0682(2) 0.6305(2) 0.0535(8) Uani 1 1 d .
O22 O 0.4233(3) -0.1819(2) 0.8243(2) 0.0563(8) Uani 1 1 d .
O23 O 0.1907(4) -0.1974(3) 0.8922(3) 0.0671(10) Uani 1 1 d .
O24 O -0.0869(4) 0.1692(3) 1.2320(3) 0.0689(10) Uani 1 1 d .
Dy Dy 0.479024(10) 0.263969(8) 0.750922(8) 0.02147(6) Uani 1 1 d .

loop_
_atom_site_aniso_label
_atom_site_aniso_U_11
_atom_site_aniso_U_22
_atom_site_aniso_U_33
_atom_site_aniso_U_23
_atom_site_aniso_U_13
_atom_site_aniso_U_12
C1 0.0234(13) 0.0302(14) 0.0256(14) -0.0049(12) -0.0077(12) -0.0067(12)
C2 0.0232(14) 0.0305(14) 0.0288(15) -0.0031(12) -0.0123(12) -0.0048(12)
C3 0.0256(15) 0.0416(17) 0.0350(17) -0.0017(14) -0.0139(13) -0.0062(14)
C4 0.0315(16) 0.0463(19) 0.042(2) 0.0020(16) -0.0226(15) -0.0056(15)
C5 0.0420(19) 0.0449(19) 0.0332(18) 0.0047(15) -0.0233(16) -0.0127(16)
C6 0.0330(16) 0.0326(15) 0.0238(14) -0.0015(12) -0.0131(13) -0.0082(13)
C7 0.0261(14) 0.0261(13) 0.0251(14) -0.0041(11) -0.0117(12) -0.0057(11)
C8 0.0394(17) 0.0336(15) 0.0233(14) -0.0016(12) -0.0123(13) -0.0116(14)
C9 0.0402(18) 0.0383(17) 0.0271(16) -0.0049(13) -0.0017(14) -0.0130(15)
C10 0.046(2) 0.0434(19) 0.0257(16) -0.0066(14) -0.0082(14) -0.0110(16)
C11 0.0356(18) 0.053(2) 0.0312(17) -0.0155(16) 0.0021(14) -0.0082(17)
C12 0.0358(19) 0.054(2) 0.045(2) -0.0239(19) -0.0086(17) 0.0062(17)
C13 0.0213(14) 0.0420(18) 0.0382(18) -0.0039(15) -0.0067(13) -0.0004(13)
C14 0.0225(14) 0.0357(16) 0.0351(17) -0.0050(13) -0.0085(13) -0.0056(13)
C15 0.0218(15) 0.047(2) 0.063(3) -0.0114(18) -0.0137(16) -0.0069(14)
C16 0.0311(18) 0.044(2) 0.076(3) -0.015(2) -0.022(2) -0.0119(16)
C17 0.0325(17) 0.0350(16) 0.045(2) -0.0102(15) -0.0142(15) -0.0081(14)
C18 0.0264(14) 0.0275(14) 0.0276(15) -0.0032(12) -0.0115(12) -0.0038(12)
C19 0.0212(13) 0.0264(13) 0.0269(14) -0.0004(11) -0.0106(11) -0.0041(11)
C20 0.0272(15) 0.0296(14) 0.0252(14) -0.0074(12) -0.0097(12) -0.0050(12)
C21 0.051(2) 0.039(2) 0.059(3) -0.0077(19) -0.004(2) -0.0122(19)
C22 0.054(3) 0.054(3) 0.071(3) 0.006(2) -0.013(3) -0.020(2)
C23 0.0367(17) 0.0344(16) 0.0303(16) -0.0031(13) -0.0185(14) -0.0097(14)
C24 0.0298(15) 0.0283(14) 0.0316(16) -0.0004(12) -0.0142(13) -0.0074(12)
C25 0.0325(16) 0.0411(18) 0.0406(19) -0.0032(15) -0.0178(15) -0.0116(15)
C26 0.0310(17) 0.054(2) 0.044(2) -0.0008(17) -0.0103(16) -0.0205(16)
C27 0.0326(17) 0.0457(19) 0.0339(18) -0.0014(15) -0.0068(14) -0.0127(16)
C28 0.0282(15) 0.0298(14) 0.0277(15) -0.0033(12) -0.0089(12) -0.0054(12)
C29 0.0249(13) 0.0235(13) 0.0272(14) -0.0013(11) -0.0110(12) -0.0035(11)
C30 0.0326(16) 0.0274(14) 0.0271(15) -0.0031(12) -0.0082(13) -0.0035(13)
C31 0.0390(17) 0.0325(15) 0.0333(17) -0.0041(13) -0.0215(15) -0.0025(14)
C32 0.0364(17) 0.0359(16) 0.0247(15) -0.0053(13) -0.0135(13) -0.0035(14)
C33 0.0397(18) 0.0410(17) 0.0296(16) -0.0092(13) -0.0169(14) -0.0084(15)
C34 0.0437(19) 0.0340(16) 0.0358(17) -0.0119(14) -0.0179(15) -0.0095(15)
C35 0.0327(16) 0.0361(16) 0.0347(17) -0.0050(14) -0.0177(14) -0.0082(14)
C36 0.0309(16) 0.0361(16) 0.0339(16) -0.0016(13) -0.0174(14) -0.0072(13)
C37 0.0327(18) 0.050(2) 0.055(2) -0.0085(18) -0.0248(18) -0.0067(16)
C38 0.0272(17) 0.053(2) 0.066(3) -0.013(2) -0.0225(18) 0.0025(16)
C39 0.0296(17) 0.0412(18) 0.049(2) -0.0124(16) -0.0174(16) 0.0055(15)
C40 0.0283(15) 0.0303(15) 0.0341(16) -0.0051(13) -0.0164(13) 0.0002(12)
C41 0.0266(14) 0.0271(14) 0.0280(15) -0.0005(12) -0.0128(12) -0.0026(12)
C42 0.0344(16) 0.0311(15) 0.0374(17) -0.0102(13) -0.0166(14) 0.0020(13)
C43 0.0368(18) 0.0323(16) 0.0367(18) -0.0109(14) -0.0170(15) 0.0002(14)
C44 0.0325(16) 0.0363(16) 0.0326(16) -0.0116(14) -0.0143(14) 0.0041(14)
C45 0.36(2) 0.156(10) 0.123(9) -0.072(8) -0.166(13) 0.119(12)
C46 0.276(17) 0.078(5) 0.201(13) -0.010(6) -0.181(14) -0.032(8)
N1 0.0323(14) 0.0337(14) 0.0245(13) -0.0054(11) -0.0051(11) -0.0088(12)
N2 0.0356(15) 0.0400(15) 0.0285(14) -0.0086(12) -0.0022(12) -0.0085(13)
N3 0.0281(13) 0.0424(16) 0.0332(15) -0.0111(13) -0.0061(12) 0.0001(12)
N4 0.067(3) 0.064(2) 0.047(2) -0.0270(18) -0.0033(19) -0.027(2)
N5 0.0349(15) 0.0280(12) 0.0274(13) -0.0044(10) -0.0141(12) -0.0028(12)
N6 0.0326(13) 0.0309(13) 0.0292(13) -0.0057(11) -0.0157(11) -0.0040(11)
N7 0.0347(14) 0.0341(13) 0.0266(13) -0.0060(11) -0.0135(11) -0.0085(12)
N8 0.0339(15) 0.0399(15) 0.0372(16) -0.0052(13) -0.0167(13) -0.0017(13)
N9 0.0457(18) 0.0425(17) 0.0413(17) -0.0094(14) -0.0131(15) -0.0042(15)
O1 0.0216(10) 0.0357(11) 0.0255(10) -0.0027(9) -0.0076(8) -0.0037(9)
O2 0.0229(10) 0.0447(13) 0.0293(11) -0.0066(10) -0.0050(9) 0.0004(10)
O3 0.0224(10) 0.0373(11) 0.0240(10) -0.0010(9) -0.0093(9) -0.0049(9)
O4 0.0282(11) 0.0304(11) 0.0302(11) -0.0088(9) -0.0042(9) -0.0070(9)
O5 0.0331(13) 0.0299(12) 0.068(2) -0.0170(13) -0.0010(13) -0.0056(11)
O6 0.0221(10) 0.0341(11) 0.0268(11) -0.0088(9) -0.0062(8) -0.0056(9)
O7 0.0348(12) 0.0369(12) 0.0271(11) -0.0048(9) -0.0121(10) -0.0126(10)
O8 0.077(2) 0.0489(15) 0.0365(14) -0.0058(12) -0.0184(15) -0.0331(16)
O9 0.0279(10) 0.0324(11) 0.0230(10) -0.0030(8) -0.0111(9) -0.0078(9)
O10 0.0281(11) 0.0350(12) 0.0393(13) -0.0157(10) -0.0150(10) 0.0016(10)
O11 0.061(2) 0.0443(16) 0.097(3) -0.0404(17) -0.049(2) 0.0197(15)
O12 0.0262(10) 0.0342(11) 0.0283(11) -0.0085(9) -0.0139(9) -0.0020(9)
O13 0.0503(18) 0.0522(17) 0.065(2) -0.0006(15) -0.0281(16) -0.0122(15)
O14 0.0507(18) 0.062(2) 0.083(3) -0.0111(19) -0.0271(19) -0.0158(16)
O15 0.087(3) 0.0462(18) 0.077(3) 0.0036(17) -0.038(2) 0.0013(18)
O16 0.104(4) 0.071(3) 0.096(3) -0.021(2) -0.049(3) -0.008(2)
O17 0.0360(14) 0.0657(19) 0.061(2) -0.0168(16) -0.0097(14) -0.0096(14)
O18 0.0513(17) 0.0396(15) 0.072(2) -0.0047(14) -0.0199(17) -0.0103(13)
O19 0.0446(17) 0.091(3) 0.0548(19) -0.0131(18) -0.0086(15) -0.0286(18)
O20 0.0481(16) 0.0448(15) 0.0502(17) -0.0087(13) -0.0194(14) -0.0064(13)
O21 0.0376(15) 0.0466(15) 0.063(2) -0.0110(14) -0.0045(14) -0.0060(13)
O22 0.060(2) 0.0535(17) 0.0548(19) -0.0106(15) -0.0149(16) -0.0171(16)
O23 0.074(3) 0.066(2) 0.065(2) 0.0028(18) -0.028(2) -0.026(2)
O24 0.073(2) 0.061(2) 0.082(3) -0.0055(19) -0.043(2) -0.0112(19)
Dy 0.01989(9) 0.02458(9) 0.02015(9) -0.00426(6) -0.00793(6) -0.00355(6)

loop_
_atom_type_symbol
_atom_type_description
_atom_type_scat_dispersion_real
_atom_type_scat_dispersion_imag
_atom_type_scat_source
C C 0.0033 0.0016 'International Tables Vol C Tables 4.2.6.8 and 6.1.1.4'
H H 0.0000 0.0000 'International Tables Vol C Tables 4.2.6.8 and 6.1.1.4'
N N 0.0061 0.0033 'International Tables Vol C Tables 4.2.6.8 and 6.1.1.4'
O O 0.0106 0.0060 'International Tables Vol C Tables 4.2.6.8 and 6.1.1.4'
Dy Dy -0.1892 4.4098 'International Tables Vol C Tables 4.2.6.8 and 6.1.1.4'

loop_
_geom_angle_atom_site_label_1
_geom_angle_atom_site_label_2
_geom_angle_atom_site_label_3
_geom_angle
O1 C1 O2 122.2(3)
O1 C1 C2 121.0(3)
O2 C1 C2 116.8(3)
C3 C2 C7 119.4(3)
C3 C2 C1 118.1(3)
C7 C2 C1 122.4(3)
C2 C3 C4 123.1(3)
C2 C3 H3 118.5
C4 C3 H3 118.5
C5 C4 C3 118.8(3)
C5 C4 H4 120.6
C3 C4 H4 120.6
C4 C5 C6 121.0(3)
C4 C5 H5 119.5
C6 C5 H5 119.5
C5 C6 C8 117.7(3)
C5 C6 C7 120.9(3)
C8 C6 C7 121.4(3)
O3 C7 C2 124.7(3)
O3 C7 C6 118.5(3)
C2 C7 C6 116.8(3)
N1 C8 C6 125.2(3)
N1 C8 H8 117.4
C6 C8 H8 117.4
N1 C9 C10 111.0(3)
N1 C9 H33A 109.4
C10 C9 H33A 109.4
N1 C9 H33B 109.4
C10 C9 H33B 109.4
H33A C9 H33B 108.0
N2 C10 C9 112.7(3)
N2 C10 H34A 109.1
C9 C10 H34A 109.1
N2 C10 H34B 109.1
C9 C10 H34B 109.1
H34A C10 H34B 107.8
N2 C11 C12 112.2(3)
N2 C11 H35A 109.2
C12 C11 H35A 109.2
N2 C11 H35B 109.2
C12 C11 H35B 109.2
H35A C11 H35B 107.9
N3 C12 C11 109.7(3)
N3 C12 H36A 109.7
C11 C12 H36A 109.7
N3 C12 H36B 109.7
C11 C12 H36B 109.7
H36A C12 H36B 108.2
N3 C13 C14 123.5(3)
N3 C13 H16 118.3
C14 C13 H16 118.3
C15 C14 C13 118.9(3)
C15 C14 C19 120.3(3)
C13 C14 C19 120.8(3)
C16 C15 C14 121.5(3)
C16 C15 H13 119.3
C14 C15 H13 119.3
C15 C16 C17 119.1(4)
C15 C16 H14 120.4
C17 C16 H14 120.4
C18 C17 C16 122.0(4)
C18 C17 H15 119.0
C16 C17 H15 119.0
C17 C18 C19 120.1(3)
C17 C18 C20 118.4(3)
C19 C18 C20 121.5(3)
O6 C19 C18 122.5(3)
O6 C19 C14 120.4(3)
C18 C19 C14 117.0(3)
O5 C20 O4 123.6(3)
O5 C20 C18 116.9(3)
O4 C20 C18 119.6(3)
N2 C21 C22 112.1(4)
N2 C21 H37A 109.2
C22 C21 H37A 109.2
N2 C21 H37B 109.2
C22 C21 H37B 109.2
H37A C21 H37B 107.9
N4 C22 C21 111.7(5)
N4 C22 H38A 109.3
C21 C22 H38A 109.3
N4 C22 H38B 109.3
C21 C22 H38B 109.3
H38A C22 H38B 107.9
O8 C23 O7 122.1(3)
O8 C23 C24 118.3(3)
O7 C23 C24 119.6(3)
C25 C24 C29 119.7(3)
C25 C24 C23 118.6(3)
C29 C24 C23 121.5(3)
C24 C25 C26 122.6(4)
C24 C25 H19 118.7
C26 C25 H19 118.7
C27 C26 C25 119.0(3)
C27 C26 H20 120.5
C25 C26 H20 120.5
C26 C27 C28 120.8(3)
C26 C27 H21 119.6
C28 C27 H21 119.6
C27 C28 C29 120.8(3)
C27 C28 C30 118.0(3)
C29 C28 C30 121.1(3)
O9 C29 C24 123.7(3)
O9 C29 C28 119.2(3)
C24 C29 C28 117.0(3)
N5 C30 C28 125.1(3)
N5 C30 H24 117.4
C28 C30 H24 117.4
N5 C31 C32 111.0(3)
N5 C31 H39A 109.4
C32 C31 H39A 109.4
N5 C31 H39B 109.4
C32 C31 H39B 109.4
H39A C31 H39B 108.0
N6 C32 C31 110.9(3)
N6 C32 H40A 109.5
C31 C32 H40A 109.5
N6 C32 H40B 109.5
C31 C32 H40B 109.5
H40A C32 H40B 108.0
N6 C33 C34 112.5(3)
N6 C33 H41A 109.1
C34 C33 H41A 109.1
N6 C33 H41B 109.1
C34 C33 H41B 109.1
H41A C33 H41B 107.8
N7 C34 C33 110.6(3)
N7 C34 H42A 109.5
C33 C34 H42A 109.5
N7 C34 H42B 109.5
C33 C34 H42B 109.5
H42A C34 H42B 108.1
N7 C35 C36 123.3(3)
N7 C35 H32 118.3
C36 C35 H32 118.3
C37 C36 C35 117.8(3)
C37 C36 C41 120.7(3)
C35 C36 C41 121.5(3)
C38 C37 C36 120.7(4)
C38 C37 H29 119.7
C36 C37 H29 119.7
C37 C38 C39 119.1(4)
C37 C38 H28 120.5
C39 C38 H28 120.5
C38 C39 C40 123.2(4)
C38 C39 H27 118.4
C40 C39 H27 118.4
C39 C40 C41 119.1(3)
C39 C40 C42 117.8(3)
C41 C40 C42 123.1(3)
O12 C41 C40 122.9(3)
O12 C41 C36 119.8(3)
C40 C41 C36 117.2(3)
O11 C42 O10 122.2(4)
O11 C42 C40 118.4(3)
O10 C42 C40 119.4(3)
N6 C43 C44 109.5(3)
N6 C43 H43A 109.8
C44 C43 H43A 109.8
N6 C43 H43B 109.8
C44 C43 H43B 109.8
H43A C43 H43B 108.2
N8 C44 C43 112.0(3)
N8 C44 H44A 109.2
C43 C44 H44A 109.2
N8 C44 H44B 109.2
C43 C44 H44B 109.2
H44A C44 H44B 107.9
C46 C45 O16 107.9(11)
C46 C45 H45A 110.1
O16 C45 H45A 110.1
C46 C45 H45B 110.1
O16 C45 H45B 110.1
H45A C45 H45B 108.4
C45 C46 H46A 109.5
C45 C46 H46B 109.5
H46A C46 H46B 109.5
C45 C46 H46C 109.5
H46A C46 H46C 109.5
H46B C46 H46C 109.5
C8 N1 C9 122.8(3)
C11 N2 C10 110.3(3)
C11 N2 C21 110.0(3)
C10 N2 C21 109.4(4)
C13 N3 C12 125.2(3)
C22 N4 H4A 109.5
C22 N4 H4B 109.5
H4A N4 H4B 109.5
C22 N4 H4C 109.5
H4A N4 H4C 109.5
H4B N4 H4C 109.5
C30 N5 C31 122.4(3)
C43 N6 C33 112.8(3)
C43 N6 C32 112.5(3)
C33 N6 C32 111.5(3)
C35 N7 C34 124.4(3)
C44 N8 H8A 109.5
C44 N8 H8B 109.5
H8A N8 H8B 109.5
C44 N8 H8C 109.5
H8A N8 H8C 109.5
H8B N8 H8C 109.5
O15 N9 O14 120.3(4)
O15 N9 O13 120.0(4)
O14 N9 O13 119.7(4)
C1 O1 Dy 139.5(2)
C7 O3 Dy 135.9(2)
C20 O4 Dy 134.2(2)
C19 O6 Dy 129.4(2)
C23 O7 Dy 136.2(2)
C29 O9 Dy 130.43(19)
C42 O10 Dy 136.3(2)
C41 O12 Dy 130.3(2)
O9 Dy O7 74.23(8)
O9 Dy O3 140.45(8)
O7 Dy O3 76.76(9)
O9 Dy O1 75.11(8)
O7 Dy O1 78.22(9)
O3 Dy O1 73.09(8)
O9 Dy O4 108.02(8)
O7 Dy O4 148.92(8)
O3 Dy O4 84.28(9)
O1 Dy O4 72.77(9)
O9 Dy O12 72.03(8)
O7 Dy O12 131.89(8)
O3 Dy O12 146.65(8)
O1 Dy O12 123.31(8)
O4 Dy O12 75.27(8)
O9 Dy O6 147.93(8)
O7 Dy O6 121.41(8)
O3 Dy O6 71.25(8)
O1 Dy O6 132.64(8)
O4 Dy O6 73.62(8)
O12 Dy O6 77.78(8)
O9 Dy O10 87.85(9)
O7 Dy O10 72.38(9)
O3 Dy O10 108.28(8)
O1 Dy O10 149.13(9)
O4 Dy O10 137.83(9)
O12 Dy O10 73.07(8)
O6 Dy O10 73.02(8)

loop_
_geom_bond_atom_site_label_1
_geom_bond_atom_site_label_2
_geom_bond_distance
C1 O1 1.250(4)
C1 O2 1.278(4)
C1 C2 1.494(4)
C2 C3 1.390(4)
C2 C7 1.432(4)
C3 C4 1.402(5)
C3 H3 0.9500
C4 C5 1.364(6)
C4 H4 0.9500
C5 C6 1.412(5)
C5 H5 0.9500
C6 C8 1.418(5)
C6 C7 1.445(4)
C7 O3 1.298(4)
C8 N1 1.301(5)
C8 H8 0.9500
C9 N1 1.463(4)
C9 C10 1.521(5)
C9 H33A 0.9900
C9 H33B 0.9900
C10 N2 1.474(5)
C10 H34A 0.9900
C10 H34B 0.9900
C11 N2 1.461(5)
C11 C12 1.506(6)
C11 H35A 0.9900
C11 H35B 0.9900
C12 N3 1.476(5)
C12 H36A 0.9900
C12 H36B 0.9900
C13 N3 1.285(5)
C13 C14 1.418(5)
C13 H16 0.9500
C14 C15 1.403(5)
C14 C19 1.452(4)
C15 C16 1.363(6)
C15 H13 0.9500
C16 C17 1.413(5)
C16 H14 0.9500
C17 C18 1.382(5)
C17 H15 0.9500
C18 C19 1.430(5)
C18 C20 1.501(5)
C19 O6 1.291(4)
C20 O5 1.256(4)
C20 O4 1.260(4)
C21 N2 1.476(6)
C21 C22 1.518(7)
C21 H37A 0.9900
C21 H37B 0.9900
C22 N4 1.483(7)
C22 H38A 0.9900
C22 H38B 0.9900
C23 O8 1.264(5)
C23 O7 1.266(4)
C23 C24 1.496(5)
C24 C25 1.385(5)
C24 C29 1.430(5)
C25 C26 1.397(6)
C25 H19 0.9500
C26 C27 1.367(6)
C26 H20 0.9500
C27 C28 1.414(5)
C27 H21 0.9500
C28 C29 1.431(4)
C28 C30 1.434(5)
C29 O9 1.300(4)
C30 N5 1.293(5)
C30 H24 0.9500
C31 N5 1.475(4)
C31 C32 1.526(5)
C31 H39A 0.9900
C31 H39B 0.9900
C32 N6 1.475(4)
C32 H40A 0.9900
C32 H40B 0.9900
C33 N6 1.462(4)
C33 C34 1.525(5)
C33 H41A 0.9900
C33 H41B 0.9900
C34 N7 1.462(4)
C34 H42A 0.9900
C34 H42B 0.9900
C35 N7 1.288(5)
C35 C36 1.420(5)
C35 H32 0.9500
C36 C37 1.417(5)
C36 C41 1.436(5)
C37 C38 1.375(6)
C37 H29 0.9500
C38 C39 1.385(6)
C38 H28 0.9500
C39 C40 1.395(5)
C39 H27 0.9500
C40 C41 1.434(5)
C40 C42 1.495(5)
C41 O12 1.298(4)
C42 O11 1.249(5)
C42 O10 1.279(4)
C43 N6 1.460(4)
C43 C44 1.512(5)
C43 H43A 0.9900
C43 H43B 0.9900
C44 N8 1.489(4)
C44 H44A 0.9900
C44 H44B 0.9900
C45 C46 1.344(12)
C45 O16 1.663(16)
C45 H45A 0.9900
C45 H45B 0.9900
C46 H46A 0.9800
C46 H46B 0.9800
C46 H46C 0.9800
N4 H4A 0.9100
N4 H4B 0.9100
N4 H4C 0.9100
N8 H8A 0.9100
N8 H8B 0.9100
N8 H8C 0.9100
N9 O15 1.234(5)
N9 O14 1.249(5)
N9 O13 1.259(5)
O1 Dy 2.346(2)
O3 Dy 2.325(2)
O4 Dy 2.358(2)
O6 Dy 2.374(2)
O7 Dy 2.324(2)
O9 Dy 2.324(2)
O10 Dy 2.386(2)
O12 Dy 2.358(2)
